data_4519414
loop_
_publ_author_name
'Ryll, Christopher'
'Kraushaar, Konstantin'
'Wagler, J\"org'
'Brendler, Erica'
'Kroke, Edwin'

_publ_section_title
;
 Disilanes with Pentacoordinate Si Atoms by Carbon Dioxide Insertion into
 Aminodisilanes: Syntheses, Molecular Structures, and Dynamic Behavior.
;
_journal_issue 11
_journal_name_full 'ACS omega'
_journal_page_first 9527
_journal_page_last 9536
_journal_paper_doi 10.1021/acsomega.1c06868
_journal_volume 7
_journal_year 2022
_chemical_formula_moiety 'C26 H46 N4 O8 Si2, 2(C H Cl3)'
_chemical_formula_sum 'C28 H48 Cl6 N4 O8 Si2'
_chemical_formula_weight 837.58
_space_group_crystal_system monoclinic
_space_group_IT_number 14
_space_group_name_Hall '-P 2ybc'
_space_group_name_H-M_alt 'P 1 21/c 1'
_atom_sites_solution_hydrogens geom
_atom_sites_solution_primary ShelXT
_audit_creation_method SHELXL-2014/7
_cell_angle_alpha 90
_cell_angle_beta 91.602(5)
_cell_angle_gamma 90
_cell_formula_units_Z 2
_cell_length_a 9.3555(6)
_cell_length_b 19.1906(8)
_cell_length_c 10.8119(6)
_cell_measurement_reflns_used 25806
_cell_measurement_temperature 200(2)
_cell_measurement_theta_max 28.36
_cell_measurement_theta_min 2.84
_cell_volume 1940.38(18)
_computing_cell_refinement 'STOE X-AREA'
_computing_data_collection 'STOE X-AREA'
_computing_data_reduction 'STOE X-RED'
_computing_structure_refinement 'SHELXL-2014/7 (Sheldrick, 2014)'
_computing_structure_solution SHELXT
_diffrn_ambient_temperature 200(2)
_diffrn_measured_fraction_theta_full 0.999
_diffrn_measured_fraction_theta_max 0.999
_diffrn_measurement_device_type 'Stoe IPDS-2T'
_diffrn_measurement_method 'omega scans'
_diffrn_radiation_type MoK\a
_diffrn_radiation_wavelength 0.71073
_diffrn_reflns_av_R_equivalents 0.0282
_diffrn_reflns_av_unetI/netI 0.0151
_diffrn_reflns_Laue_measured_fraction_full 0.999
_diffrn_reflns_Laue_measured_fraction_max 0.999
_diffrn_reflns_limit_h_max 12
_diffrn_reflns_limit_h_min -12
_diffrn_reflns_limit_k_max 25
_diffrn_reflns_limit_k_min -25
_diffrn_reflns_limit_l_max 13
_diffrn_reflns_limit_l_min -14
_diffrn_reflns_number 25149
_diffrn_reflns_point_group_measured_fraction_full 0.999
_diffrn_reflns_point_group_measured_fraction_max 0.999
_diffrn_reflns_theta_full 25.242
_diffrn_reflns_theta_max 27.998
_diffrn_reflns_theta_min 2.839
_exptl_absorpt_coefficient_mu 0.554
_exptl_absorpt_correction_T_max 0.9450
_exptl_absorpt_correction_T_min 0.8252
_exptl_absorpt_correction_type integration
_exptl_absorpt_process_details XShape
_exptl_crystal_colour colorless
_exptl_crystal_density_diffrn 1.434
_exptl_crystal_description block
_exptl_crystal_F_000 876
_exptl_crystal_size_max 0.350
_exptl_crystal_size_mid 0.220
_exptl_crystal_size_min 0.130
_refine_diff_density_max 0.459
_refine_diff_density_min -0.332
_refine_diff_density_rms 0.050
_refine_ls_extinction_method none
_refine_ls_goodness_of_fit_ref 1.072
_refine_ls_hydrogen_treatment constr
_refine_ls_matrix_type full
_refine_ls_number_parameters 231
_refine_ls_number_reflns 4682
_refine_ls_number_restraints 6
_refine_ls_restrained_S_all 1.071
_refine_ls_R_factor_all 0.0455
_refine_ls_R_factor_gt 0.0336
_refine_ls_shift/su_max 0.001
_refine_ls_shift/su_mean 0.000
_refine_ls_structure_factor_coef Fsqd
_refine_ls_weighting_details 'w=1/[\s^2^(Fo^2^)+(0.0404P)^2^+0.6780P] where P=(Fo^2^+2Fc^2^)/3'
_refine_ls_weighting_scheme calc
_refine_ls_wR_factor_gt 0.0826
_refine_ls_wR_factor_ref 0.0893
_reflns_Friedel_coverage 0.000
_reflns_number_gt 3821
_reflns_number_total 4682
_reflns_threshold_expression 'I > 2\s(I)'
_cod_data_source_file ao1c06868_si_002.cif
_cod_data_source_block cr-p25d2-4cli_01
_cod_original_sg_symbol_H-M 'P 21/c'
_cod_database_code 4519414
_shelx_shelxl_version_number 2014/7
_shelx_space_group_comment
;
The symmetry employed for this shelxl refinement is uniquely defined
by the following loop, which should always be used as a source of
symmetry information in preference to the above space-group names.
They are only intended as comments.
;
_shelx_estimated_absorpt_t_min 0.830
_shelx_estimated_absorpt_t_max 0.931

loop_
_space_group_symop_operation_xyz
'x, y, z'
'-x, y+1/2, -z+1/2'
'-x, -y, -z'
'x, -y-1/2, z-1/2'

loop_
_atom_site_label
_atom_site_type_symbol
_atom_site_fract_x
_atom_site_fract_y
_atom_site_fract_z
_atom_site_U_iso_or_equiv
_atom_site_adp_type
_atom_site_occupancy
_atom_site_site_symmetry_order
_atom_site_calc_flag
_atom_site_refinement_flags_posn
_atom_site_refinement_flags_adp
_atom_site_refinement_flags_occupancy
_atom_site_disorder_assembly
_atom_site_disorder_group
Si1 Si 0.52921(4) 0.54834(2) 0.06206(3) 0.02629(10) Uani 1 1 d . . . . .
O1 O 0.50363(12) 0.49190(5) 0.20316(9) 0.0330(2) Uani 1 1 d . . . . .
O2 O 0.43674(12) 0.40073(5) 0.08401(9) 0.0325(2) Uani 1 1 d . . . . .
O3 O 0.69801(11) 0.56823(5) 0.11394(10) 0.0341(2) Uani 1 1 d . . . . .
O4 O 0.78269(12) 0.46064(6) 0.08188(10) 0.0385(3) Uani 1 1 d . . . . .
N1 N 0.47382(15) 0.38601(6) 0.28909(11) 0.0334(3) Uani 1 1 d . . . . .
N2 N 0.92562(15) 0.54402(7) 0.16950(13) 0.0390(3) Uani 1 1 d . . . . .
C1 C 0.47223(15) 0.42712(7) 0.18927(13) 0.0279(3) Uani 1 1 d . . . . .
C2 C 0.52695(18) 0.40991(9) 0.41042(14) 0.0376(3) Uani 1 1 d . . . . .
H2A H 0.5454 0.4607 0.4074 0.045 Uiso 1 1 calc R U . . .
H2B H 0.6183 0.3861 0.4318 0.045 Uiso 1 1 calc R U . . .
C3 C 0.4190(2) 0.39457(9) 0.50883(14) 0.0418(4) Uani 1 1 d . . . . .
H3A H 0.3326 0.4235 0.4937 0.050 Uiso 1 1 calc R U . . .
H3B H 0.4603 0.4071 0.5911 0.050 Uiso 1 1 calc R U . . .
C4 C 0.37716(19) 0.31788(9) 0.50825(16) 0.0423(4) Uani 1 1 d . . . . .
H4A H 0.3006 0.3101 0.5681 0.051 Uiso 1 1 calc R U . . .
H4B H 0.4607 0.2893 0.5344 0.051 Uiso 1 1 calc R U . . .
C5 C 0.32494(19) 0.29536(9) 0.37962(16) 0.0412(4) Uani 1 1 d . . . . .
H5A H 0.3060 0.2446 0.3796 0.049 Uiso 1 1 calc R U . . .
H5B H 0.2341 0.3195 0.3582 0.049 Uiso 1 1 calc R U . . .
C6 C 0.4347(2) 0.31207(8) 0.28290(15) 0.0380(3) Uani 1 1 d . . . . .
H6A H 0.5210 0.2830 0.2974 0.046 Uiso 1 1 calc R U . . .
H6B H 0.3945 0.3011 0.1995 0.046 Uiso 1 1 calc R U . . .
C7 C 0.80112(16) 0.52034(8) 0.12046(13) 0.0308(3) Uani 1 1 d . . . . .
C8 C 0.9425(2) 0.61115(8) 0.23288(17) 0.0428(4) Uani 1 1 d . . . . .
H8A H 0.8519 0.6377 0.2264 0.051 Uiso 1 1 calc R U . . .
H8B H 1.0179 0.6388 0.1932 0.051 Uiso 1 1 calc R U . . .
C9 C 0.98321(18) 0.59905(9) 0.36825(16) 0.0413(4) Uani 1 1 d . . . . .
H9A H 0.9032 0.5758 0.4098 0.050 Uiso 1 1 calc R U . . .
H9B H 1.0008 0.6444 0.4095 0.050 Uiso 1 1 calc R U . . .
C10 C 1.11693(19) 0.55396(11) 0.38061(16) 0.0457(4) Uani 1 1 d . . . . .
H10A H 1.1995 0.5796 0.3479 0.055 Uiso 1 1 calc R U . . .
H10B H 1.1376 0.5439 0.4691 0.055 Uiso 1 1 calc R U . . .
C11 C 1.0973(2) 0.48602(10) 0.31035(17) 0.0462(4) Uani 1 1 d . . . . .
H11A H 1.1882 0.4596 0.3133 0.055 Uiso 1 1 calc R U . . .
H11B H 1.0237 0.4574 0.3504 0.055 Uiso 1 1 calc R U . . .
C12 C 1.05226(18) 0.49942(10) 0.17669(15) 0.0408(4) Uani 1 1 d . . . . .
H12A H 1.1316 0.5222 0.1333 0.049 Uiso 1 1 calc R U . . .
H12B H 1.0311 0.4545 0.1349 0.049 Uiso 1 1 calc R U . . .
C13 C 0.41608(17) 0.61925(8) 0.12452(14) 0.0334(3) Uani 1 1 d . . . . .
H13A H 0.4247 0.6195 0.2151 0.050 Uiso 1 1 calc R U . . .
H13B H 0.3160 0.6114 0.0990 0.050 Uiso 1 1 calc R U . . .
H13C H 0.4479 0.6642 0.0924 0.050 Uiso 1 1 calc R U . . .
Cl1 Cl 0.75591(17) 0.24713(8) 0.10483(15) 0.0558(3) Uani 0.866(7) 1 d . . P A 1
Cl2 Cl 0.89524(13) 0.30630(14) 0.31948(10) 0.0643(4) Uani 0.866(7) 1 d . . P A 1
Cl3 Cl 1.04370(16) 0.30247(10) 0.08965(12) 0.0576(2) Uani 0.866(7) 1 d . . P A 1
C14 C 0.8741(3) 0.3133(2) 0.1574(2) 0.0417(4) Uani 0.866(7) 1 d . . P A 1
H14 H 0.8339 0.3600 0.1351 0.050 Uiso 0.866(7) 1 calc R U P A 1
Cl1A Cl 0.7806(9) 0.2572(5) 0.0854(8) 0.0558(3) Uani 0.134(7) 1 d D . P A 2
Cl2A Cl 0.8799(8) 0.3310(6) 0.3058(6) 0.0643(4) Uani 0.134(7) 1 d D . P A 2
Cl3A Cl 1.0652(9) 0.3176(5) 0.0961(8) 0.0576(2) Uani 0.134(7) 1 d D . P A 2
C14A C 0.8981(13) 0.3138(14) 0.1531(12) 0.0417(4) Uani 0.134(7) 1 d D . P A 2
H14A H 0.8589 0.3584 0.1180 0.050 Uiso 0.134(7) 1 calc R U P A 2

loop_
_atom_site_aniso_label
_atom_site_aniso_U_11
_atom_site_aniso_U_22
_atom_site_aniso_U_33
_atom_site_aniso_U_23
_atom_site_aniso_U_13
_atom_site_aniso_U_12
Si1 0.0335(2) 0.02074(17) 0.02430(18) -0.00055(14) -0.00519(14) -0.00289(14)
O1 0.0512(6) 0.0234(5) 0.0240(5) 0.0009(4) -0.0040(4) -0.0059(4)
O2 0.0471(6) 0.0251(5) 0.0250(5) -0.0001(4) -0.0028(4) -0.0077(4)
O3 0.0370(5) 0.0255(5) 0.0390(6) 0.0020(4) -0.0118(4) -0.0037(4)
O4 0.0431(6) 0.0336(6) 0.0382(6) -0.0081(5) -0.0088(5) -0.0002(5)
N1 0.0501(7) 0.0248(6) 0.0252(6) 0.0031(5) -0.0031(5) -0.0060(5)
N2 0.0380(7) 0.0341(7) 0.0442(7) -0.0021(6) -0.0148(6) -0.0014(5)
C1 0.0330(7) 0.0248(6) 0.0259(6) 0.0015(5) -0.0015(5) -0.0016(5)
C2 0.0481(9) 0.0372(8) 0.0270(7) 0.0050(6) -0.0090(6) -0.0072(7)
C3 0.0548(10) 0.0434(9) 0.0270(7) 0.0033(6) -0.0039(7) 0.0034(8)
C4 0.0446(9) 0.0458(9) 0.0366(8) 0.0136(7) 0.0036(7) 0.0019(7)
C5 0.0432(9) 0.0350(8) 0.0452(9) 0.0083(7) 0.0000(7) -0.0058(7)
C6 0.0562(10) 0.0226(7) 0.0353(8) 0.0031(6) 0.0033(7) -0.0034(6)
C7 0.0377(7) 0.0311(7) 0.0232(6) 0.0028(5) -0.0052(5) -0.0038(6)
C8 0.0464(9) 0.0306(8) 0.0503(10) 0.0006(7) -0.0190(8) -0.0068(7)
C9 0.0404(8) 0.0407(9) 0.0425(9) -0.0057(7) -0.0031(7) -0.0054(7)
C10 0.0404(9) 0.0622(11) 0.0339(8) 0.0022(8) -0.0082(7) -0.0009(8)
C11 0.0415(9) 0.0534(10) 0.0433(9) 0.0035(8) -0.0061(7) 0.0126(8)
C12 0.0329(7) 0.0515(10) 0.0379(8) -0.0055(7) -0.0031(6) 0.0008(7)
C13 0.0421(8) 0.0274(7) 0.0306(7) -0.0030(6) -0.0028(6) 0.0003(6)
Cl1 0.0426(5) 0.0580(5) 0.0668(5) -0.0088(4) -0.0022(4) -0.0015(3)
Cl2 0.0753(4) 0.0794(10) 0.0380(3) 0.0019(4) -0.0007(3) 0.0005(5)
Cl3 0.0515(5) 0.0541(6) 0.0680(3) -0.0040(4) 0.0168(3) -0.0046(4)
C14 0.0437(11) 0.0397(9) 0.0417(9) 0.0023(7) 0.0043(8) 0.0062(10)
Cl1A 0.0426(5) 0.0580(5) 0.0668(5) -0.0088(4) -0.0022(4) -0.0015(3)
Cl2A 0.0753(4) 0.0794(10) 0.0380(3) 0.0019(4) -0.0007(3) 0.0005(5)
Cl3A 0.0515(5) 0.0541(6) 0.0680(3) -0.0040(4) 0.0168(3) -0.0046(4)
C14A 0.0437(11) 0.0397(9) 0.0417(9) 0.0023(7) 0.0043(8) 0.0062(10)

loop_
_atom_type_symbol
_atom_type_description
_atom_type_scat_dispersion_real
_atom_type_scat_dispersion_imag
_atom_type_scat_source
C C 0.0033 0.0016 'International Tables Vol C Tables 4.2.6.8 and 6.1.1.4'
H H 0.0000 0.0000 'International Tables Vol C Tables 4.2.6.8 and 6.1.1.4'
N N 0.0061 0.0033 'International Tables Vol C Tables 4.2.6.8 and 6.1.1.4'
O O 0.0106 0.0060 'International Tables Vol C Tables 4.2.6.8 and 6.1.1.4'
Si Si 0.0817 0.0704 'International Tables Vol C Tables 4.2.6.8 and 6.1.1.4'
Cl Cl 0.1484 0.1585 'International Tables Vol C Tables 4.2.6.8 and 6.1.1.4'

loop_
_geom_angle_atom_site_label_1
_geom_angle_atom_site_label_2
_geom_angle_atom_site_label_3
_geom_angle
_geom_angle_site_symmetry_1
_geom_angle_site_symmetry_3
_geom_angle_publ_flag
O3 Si1 C13 104.35(6) . . ?
O3 Si1 O1 89.99(5) . . ?
C13 Si1 O1 92.29(6) . . ?
O3 Si1 O2 89.02(5) . 3_665 ?
C13 Si1 O2 92.06(6) . 3_665 ?
O1 Si1 O2 175.65(5) . 3_665 ?
O3 Si1 Si1 124.36(5) . 3_665 ?
C13 Si1 Si1 131.28(6) . 3_665 ?
O1 Si1 Si1 88.61(4) . 3_665 ?
O2 Si1 Si1 88.45(4) 3_665 3_665 ?
C1 O1 Si1 119.56(9) . . ?
C1 O2 Si1 119.46(9) . 3_665 ?
C7 O3 Si1 121.71(9) . . ?
C1 N1 C2 122.32(12) . . ?
C1 N1 C6 122.49(12) . . ?
C2 N1 C6 114.97(12) . . ?
C7 N2 C12 120.98(14) . . ?
C7 N2 C8 124.21(14) . . ?
C12 N2 C8 114.39(13) . . ?
O2 C1 O1 122.61(12) . . ?
O2 C1 N1 118.74(13) . . ?
O1 C1 N1 118.64(12) . . ?
N1 C2 C3 110.60(13) . . ?
N1 C2 H2A 109.5 . . ?
C3 C2 H2A 109.5 . . ?
N1 C2 H2B 109.5 . . ?
C3 C2 H2B 109.5 . . ?
H2A C2 H2B 108.1 . . ?
C2 C3 C4 111.14(14) . . ?
C2 C3 H3A 109.4 . . ?
C4 C3 H3A 109.4 . . ?
C2 C3 H3B 109.4 . . ?
C4 C3 H3B 109.4 . . ?
H3A C3 H3B 108.0 . . ?
C3 C4 C5 110.71(13) . . ?
C3 C4 H4A 109.5 . . ?
C5 C4 H4A 109.5 . . ?
C3 C4 H4B 109.5 . . ?
C5 C4 H4B 109.5 . . ?
H4A C4 H4B 108.1 . . ?
C6 C5 C4 111.27(14) . . ?
C6 C5 H5A 109.4 . . ?
C4 C5 H5A 109.4 . . ?
C6 C5 H5B 109.4 . . ?
C4 C5 H5B 109.4 . . ?
H5A C5 H5B 108.0 . . ?
N1 C6 C5 110.21(14) . . ?
N1 C6 H6A 109.6 . . ?
C5 C6 H6A 109.6 . . ?
N1 C6 H6B 109.6 . . ?
C5 C6 H6B 109.6 . . ?
H6A C6 H6B 108.1 . . ?
O4 C7 O3 122.01(13) . . ?
O4 C7 N2 124.06(14) . . ?
O3 C7 N2 113.91(13) . . ?
N2 C8 C9 109.68(13) . . ?
N2 C8 H8A 109.7 . . ?
C9 C8 H8A 109.7 . . ?
N2 C8 H8B 109.7 . . ?
C9 C8 H8B 109.7 . . ?
H8A C8 H8B 108.2 . . ?
C8 C9 C10 110.73(15) . . ?
C8 C9 H9A 109.5 . . ?
C10 C9 H9A 109.5 . . ?
C8 C9 H9B 109.5 . . ?
C10 C9 H9B 109.5 . . ?
H9A C9 H9B 108.1 . . ?
C11 C10 C9 110.89(14) . . ?
C11 C10 H10A 109.5 . . ?
C9 C10 H10A 109.5 . . ?
C11 C10 H10B 109.5 . . ?
C9 C10 H10B 109.5 . . ?
H10A C10 H10B 108.1 . . ?
C12 C11 C10 110.97(15) . . ?
C12 C11 H11A 109.4 . . ?
C10 C11 H11A 109.4 . . ?
C12 C11 H11B 109.4 . . ?
C10 C11 H11B 109.4 . . ?
H11A C11 H11B 108.0 . . ?
N2 C12 C11 110.69(14) . . ?
N2 C12 H12A 109.5 . . ?
C11 C12 H12A 109.5 . . ?
N2 C12 H12B 109.5 . . ?
C11 C12 H12B 109.5 . . ?
H12A C12 H12B 108.1 . . ?
Si1 C13 H13A 109.5 . . ?
Si1 C13 H13B 109.5 . . ?
H13A C13 H13B 109.5 . . ?
Si1 C13 H13C 109.5 . . ?
H13A C13 H13C 109.5 . . ?
H13B C13 H13C 109.5 . . ?
Cl2 C14 Cl1 108.5(2) . . ?
Cl2 C14 Cl3 108.89(19) . . ?
Cl1 C14 Cl3 109.96(16) . . ?
Cl2 C14 H14 109.8 . . ?
Cl1 C14 H14 109.8 . . ?
Cl3 C14 H14 109.8 . . ?
Cl1A C14A Cl3A 117.6(6) . . ?
Cl1A C14A Cl2A 117.6(6) . . ?
Cl3A C14A Cl2A 117.6(6) . . ?
Cl1A C14A H14A 99.1 . . ?
Cl3A C14A H14A 99.1 . . ?
Cl2A C14A H14A 99.1 . . ?

loop_
_geom_bond_atom_site_label_1
_geom_bond_atom_site_label_2
_geom_bond_distance
_geom_bond_site_symmetry_2
_geom_bond_publ_flag
Si1 O3 1.7043(11) . ?
Si1 C13 1.8622(16) . ?
Si1 O1 1.8916(11) . ?
Si1 O2 1.8920(11) 3_665 ?
Si1 Si1 2.3454(7) 3_665 ?
O1 C1 1.2852(17) . ?
O2 C1 1.2810(17) . ?
O2 Si1 1.8919(11) 3_665 ?
O3 C7 1.3328(19) . ?
O4 C7 1.2296(18) . ?
N1 C1 1.3365(18) . ?
N1 C2 1.4635(18) . ?
N1 C6 1.4666(19) . ?
N2 C7 1.3453(19) . ?
N2 C12 1.462(2) . ?
N2 C8 1.466(2) . ?
C2 C3 1.516(2) . ?
C2 H2A 0.9900 . ?
C2 H2B 0.9900 . ?
C3 C4 1.523(2) . ?
C3 H3A 0.9900 . ?
C3 H3B 0.9900 . ?
C4 C5 1.524(2) . ?
C4 H4A 0.9900 . ?
C4 H4B 0.9900 . ?
C5 C6 1.520(2) . ?
C5 H5A 0.9900 . ?
C5 H5B 0.9900 . ?
C6 H6A 0.9900 . ?
C6 H6B 0.9900 . ?
C8 C9 1.520(2) . ?
C8 H8A 0.9900 . ?
C8 H8B 0.9900 . ?
C9 C10 1.524(3) . ?
C9 H9A 0.9900 . ?
C9 H9B 0.9900 . ?
C10 C11 1.517(3) . ?
C10 H10A 0.9900 . ?
C10 H10B 0.9900 . ?
C11 C12 1.516(2) . ?
C11 H11A 0.9900 . ?
C11 H11B 0.9900 . ?
C12 H12A 0.9900 . ?
C12 H12B 0.9900 . ?
C13 H13A 0.9800 . ?
C13 H13B 0.9800 . ?
C13 H13C 0.9800 . ?
Cl1 C14 1.767(3) . ?
Cl2 C14 1.763(3) . ?
Cl3 C14 1.778(2) . ?
C14 H14 1.0000 . ?
Cl1A C14A 1.697(7) . ?
Cl2A C14A 1.697(7) . ?
Cl3A C14A 1.697(7) . ?
C14A H14A 1.0000 . ?

loop_
_geom_torsion_atom_site_label_1
_geom_torsion_atom_site_label_2
_geom_torsion_atom_site_label_3
_geom_torsion_atom_site_label_4
_geom_torsion
_geom_torsion_site_symmetry_1
_geom_torsion_site_symmetry_2
_geom_torsion_site_symmetry_3
_geom_torsion_site_symmetry_4
_geom_torsion_publ_flag
O3 Si1 O1 C1 -122.07(11) . . . . ?
C13 Si1 O1 C1 133.57(12) . . . . ?
Si1 Si1 O1 C1 2.30(11) 3_665 . . . ?
C13 Si1 O3 C7 159.56(11) . . . . ?
O1 Si1 O3 C7 67.20(11) . . . . ?
O2 Si1 O3 C7 -108.57(11) 3_665 . . . ?
Si1 Si1 O3 C7 -21.11(13) 3_665 . . . ?
Si1 O2 C1 O1 14.32(19) 3_665 . . . ?
Si1 O2 C1 N1 -167.11(11) 3_665 . . . ?
Si1 O1 C1 O2 -10.47(19) . . . . ?
Si1 O1 C1 N1 170.96(11) . . . . ?
C2 N1 C1 O2 173.57(14) . . . . ?
C6 N1 C1 O2 -0.8(2) . . . . ?
C2 N1 C1 O1 -7.8(2) . . . . ?
C6 N1 C1 O1 177.80(14) . . . . ?
C1 N1 C2 C3 129.24(16) . . . . ?
C6 N1 C2 C3 -55.97(19) . . . . ?
N1 C2 C3 C4 53.92(18) . . . . ?
C2 C3 C4 C5 -54.22(19) . . . . ?
C3 C4 C5 C6 54.38(19) . . . . ?
C1 N1 C6 C5 -129.37(16) . . . . ?
C2 N1 C6 C5 55.86(19) . . . . ?
C4 C5 C6 N1 -53.95(19) . . . . ?
Si1 O3 C7 O4 4.9(2) . . . . ?
Si1 O3 C7 N2 -176.68(11) . . . . ?
C12 N2 C7 O4 2.0(2) . . . . ?
C8 N2 C7 O4 -170.08(15) . . . . ?
C12 N2 C7 O3 -176.36(14) . . . . ?
C8 N2 C7 O3 11.6(2) . . . . ?
C7 N2 C8 C9 115.02(17) . . . . ?
C12 N2 C8 C9 -57.5(2) . . . . ?
N2 C8 C9 C10 55.43(19) . . . . ?
C8 C9 C10 C11 -55.1(2) . . . . ?
C9 C10 C11 C12 54.0(2) . . . . ?
C7 N2 C12 C11 -115.96(17) . . . . ?
C8 N2 C12 C11 56.8(2) . . . . ?
C10 C11 C12 N2 -53.8(2) . . . . ?
